data_4313595
loop_
_publ_author_name
'Reto Dorta'
'Linda J. W. Shimon'
'Haim Rozenberg'
'Yehoshoa Ben-David'
'David Milstein'

_publ_section_title
;
 A New Ligand System Based on a Bipyridine-Functionalized Calix[4]arene
 Backbone Leading to Mono- and Bimetallic Complexes
;
_journal_name_full 'Inorganic Chemistry'
_journal_page_first 3160
_journal_page_last 3167
_journal_paper_doi 10.1021/ic020643a
_journal_volume 42
_journal_year 2003
_chemical_formula_sum 'C166 H212 Cl8 N8 O18 Pd4'
_chemical_formula_weight 3316.64
_chemical_name_systematic
;
  ?
;
_space_group_IT_number 2
_symmetry_cell_setting triclinic
_symmetry_space_group_name_Hall '-P 1'
_symmetry_space_group_name_H-M 'P -1'
_atom_sites_solution_hydrogens geom
_atom_sites_solution_primary direct
_atom_sites_solution_secondary difmap
_audit_creation_method SHELXL-97
_cell_angle_alpha 65.820(10)
_cell_angle_beta 84.540(10)
_cell_angle_gamma 85.420(10)
_cell_formula_units_Z 2
_cell_length_a 11.805(3)
_cell_length_b 26.644(5)
_cell_length_c 28.186(9)
_cell_measurement_temperature 120(2)
_cell_volume 8043(4)
_computing_structure_refinement 'SHELXL-97 (Sheldrick, 1997)'
_computing_structure_solution 'SHELXS-97 (Sheldrick, 1990)'
_diffrn_ambient_temperature 120(2)
_diffrn_measured_fraction_theta_full 0.995
_diffrn_measured_fraction_theta_max 0.995
_diffrn_radiation_monochromator graphite
_diffrn_radiation_source 'fine-focus sealed tube'
_diffrn_radiation_type MoK\a
_diffrn_radiation_wavelength 0.71073
_diffrn_reflns_av_R_equivalents 0.0000
_diffrn_reflns_av_sigmaI/netI 0.0431
_diffrn_reflns_limit_h_max 12
_diffrn_reflns_limit_h_min 0
_diffrn_reflns_limit_k_max 27
_diffrn_reflns_limit_k_min -27
_diffrn_reflns_limit_l_max 29
_diffrn_reflns_limit_l_min -28
_diffrn_reflns_number 18953
_diffrn_reflns_theta_full 21.73
_diffrn_reflns_theta_max 21.73
_diffrn_reflns_theta_min 2.61
_exptl_absorpt_coefficient_mu 0.638
_exptl_crystal_density_diffrn 1.370
_exptl_crystal_density_method 'not measured'
_exptl_crystal_F_000 3456
_refine_diff_density_max 1.456
_refine_diff_density_min -0.743
_refine_diff_density_rms 0.086
_refine_ls_extinction_method none
_refine_ls_goodness_of_fit_ref 1.030
_refine_ls_hydrogen_treatment mixed
_refine_ls_matrix_type full
_refine_ls_number_parameters 1638
_refine_ls_number_reflns 18953
_refine_ls_number_restraints 0
_refine_ls_restrained_S_all 1.030
_refine_ls_R_factor_all 0.0635
_refine_ls_R_factor_gt 0.0488
_refine_ls_shift/su_max 0.322
_refine_ls_shift/su_mean 0.006
_refine_ls_structure_factor_coef Fsqd
_refine_ls_weighting_details 'calc w=1/[\s^2^(Fo^2^)+(0.0323P)^2^+45.3048P] where P=(Fo^2^+2Fc^2^)/3'
_refine_ls_weighting_scheme calc
_refine_ls_wR_factor_gt 0.1083
_refine_ls_wR_factor_ref 0.1166
_reflns_number_gt 15732
_reflns_number_total 18953
_reflns_threshold_expression >2sigma(I)
_cod_data_source_file ic020643a_2.cif
_cod_data_source_block m163
_cod_database_code 4313595

loop_
_symmetry_equiv_pos_as_xyz
'x, y, z'
'-x, -y, -z'

loop_
_atom_site_label
_atom_site_type_symbol
_atom_site_fract_x
_atom_site_fract_y
_atom_site_fract_z
_atom_site_U_iso_or_equiv
_atom_site_adp_type
_atom_site_occupancy
_atom_site_symmetry_multiplicity
_atom_site_calc_flag
_atom_site_refinement_flags
_atom_site_disorder_assembly
_atom_site_disorder_group
Pd1 Pd 0.50311(4) 0.948010(17) 0.946926(16) 0.01780(12) Uani 1 1 d . . .
Cl10 Cl 0.55452(12) 0.97255(6) 0.86022(5) 0.0255(3) Uani 1 1 d . . .
Cl11 Cl 0.69001(11) 0.94155(6) 0.96416(5) 0.0224(3) Uani 1 1 d . . .
N10 N 0.3335(4) 0.95307(18) 0.93869(18) 0.0198(11) Uani 1 1 d . . .
N11 N 0.4448(4) 0.92832(17) 1.02205(17) 0.0165(10) Uani 1 1 d . . .
O10 O 0.6496(3) 1.13492(14) 0.78734(13) 0.0186(9) Uani 1 1 d . . .
O11 O 0.4067(3) 1.17587(15) 0.77881(14) 0.0245(9) Uani 1 1 d . . .
H11 H 0.3979 1.2066 0.7790 0.037 Uiso 1 1 calc R . .
C100 C 0.2827(5) 0.9634(2) 0.8948(2) 0.0257(14) Uani 1 1 d . . .
H100 H 0.3278 0.9688 0.8644 0.031 Uiso 1 1 calc R . .
C101 C 0.1652(5) 0.9661(2) 0.8935(2) 0.0277(15) Uani 1 1 d . . .
H101 H 0.1327 0.9733 0.8625 0.033 Uiso 1 1 calc R . .
C102 C 0.0962(5) 0.9582(2) 0.9383(2) 0.0248(14) Uani 1 1 d . . .
C103 C 0.1488(5) 0.9462(2) 0.9839(2) 0.0202(13) Uani 1 1 d . . .
H103 H 0.1050 0.9397 1.0149 0.024 Uiso 1 1 calc R . .
C104 C 0.2671(5) 0.9439(2) 0.9834(2) 0.0182(13) Uani 1 1 d . . .
C105 C 0.3299(4) 0.9310(2) 1.0299(2) 0.0176(13) Uani 1 1 d . . .
C106 C 0.2790(5) 0.9219(2) 1.0789(2) 0.0186(13) Uani 1 1 d . . .
H106 H 0.2000 0.9236 1.0839 0.022 Uiso 1 1 calc R . .
C107 C 0.3447(4) 0.9104(2) 1.1204(2) 0.0162(13) Uani 1 1 d . . .
C108 C 0.4620(5) 0.9054(2) 1.1117(2) 0.0200(13) Uani 1 1 d . . .
H108 H 0.5084 0.8953 1.1393 0.024 Uiso 1 1 calc R . .
C109 C 0.5095(5) 0.9152(2) 1.0627(2) 0.0189(13) Uani 1 1 d . . .
H109 H 0.5883 0.9127 1.0573 0.023 Uiso 1 1 calc R . .
C110 C -0.0311(5) 0.9607(3) 0.9386(2) 0.0309(15) Uani 1 1 d . . .
H11A H -0.0529 0.9651 0.9051 0.046 Uiso 1 1 calc R . .
H11B H -0.0617 0.9914 0.9460 0.046 Uiso 1 1 calc R . .
H11C H -0.0603 0.9273 0.9649 0.046 Uiso 1 1 calc R . .
C111 C 0.7090(5) 1.0920(2) 0.8287(2) 0.0214(13) Uani 1 1 d . . .
H11D H 0.7888 1.0999 0.8254 0.026 Uiso 1 1 calc R . .
H11E H 0.7038 1.0569 0.8265 0.026 Uiso 1 1 calc R . .
C112 C 0.8409(4) 1.1897(2) 0.7209(2) 0.0185(13) Uani 1 1 d . . .
H11F H 0.9176 1.1851 0.7071 0.022 Uiso 1 1 calc R . .
H11G H 0.8414 1.1745 0.7586 0.022 Uiso 1 1 calc R . .
C113 C 0.6671(4) 1.1322(2) 0.7384(2) 0.0182(13) Uani 1 1 d . . .
C114 C 0.7614(5) 1.1570(2) 0.7059(2) 0.0195(13) Uani 1 1 d . . .
C115 C 0.7788(5) 1.1528(2) 0.6579(2) 0.0192(13) Uani 1 1 d . . .
H115 H 0.8423 1.1684 0.6361 0.023 Uiso 1 1 calc R . .
C116 C 0.7047(5) 1.1261(2) 0.6415(2) 0.0184(13) Uani 1 1 d . . .
C117 C 0.6086(4) 1.1048(2) 0.6744(2) 0.0175(13) Uani 1 1 d . . .
H117 H 0.5565 1.0880 0.6635 0.021 Uiso 1 1 calc R . .
C118 C 0.5868(4) 1.1076(2) 0.7224(2) 0.0180(13) Uani 1 1 d . . .
C119 C 0.7215(5) 1.1203(2) 0.5892(2) 0.0257(14) Uani 1 1 d . . .
C120 C 0.7177(7) 1.0596(3) 0.5987(3) 0.0481(19) Uani 1 1 d . . .
H12A H 0.6437 1.0464 0.6137 0.072 Uiso 1 1 calc R . .
H12B H 0.7744 1.0384 0.6221 0.072 Uiso 1 1 calc R . .
H12C H 0.7325 1.0558 0.5662 0.072 Uiso 1 1 calc R . .
C121 C 0.8348(5) 1.1418(3) 0.5598(2) 0.0380(17) Uani 1 1 d . . .
H12D H 0.8425 1.1365 0.5280 0.057 Uiso 1 1 calc R . .
H12E H 0.8962 1.1222 0.5810 0.057 Uiso 1 1 calc R . .
H12F H 0.8370 1.1804 0.5519 0.057 Uiso 1 1 calc R . .
C122 C 0.6254(6) 1.1527(3) 0.5552(3) 0.0458(19) Uani 1 1 d . . .
H12G H 0.6351 1.1493 0.5225 0.069 Uiso 1 1 calc R . .
H12H H 0.6268 1.1908 0.5492 0.069 Uiso 1 1 calc R . .
H12I H 0.5536 1.1385 0.5726 0.069 Uiso 1 1 calc R . .
C123 C 0.3514(4) 1.1747(2) 0.7385(2) 0.0170(13) Uani 1 1 d . . .
C124 C 0.2695(4) 1.2149(2) 0.7122(2) 0.0167(12) Uani 1 1 d . . .
C125 C 0.2156(4) 1.2071(2) 0.6738(2) 0.0180(13) Uani 1 1 d . . .
H125 H 0.1618 1.2338 0.6554 0.022 Uiso 1 1 calc R . .
C126 C 0.2383(4) 1.1618(2) 0.6618(2) 0.0196(13) Uani 1 1 d . . .
C127 C 0.3206(5) 1.1234(2) 0.6891(2) 0.0194(13) Uani 1 1 d . . .
H127 H 0.3374 1.0925 0.6817 0.023 Uiso 1 1 calc R . .
C128 C 0.3785(4) 1.1290(2) 0.7268(2) 0.0163(12) Uani 1 1 d . . .
C129 C 0.1748(5) 1.1514(2) 0.6215(2) 0.0273(14) Uani 1 1 d . . .
C130 C 0.0998(5) 1.2012(2) 0.5897(2) 0.0272(14) Uani 1 1 d . . .
H13A H 0.1455 1.2329 0.5730 0.041 Uiso 1 1 calc R . .
H13B H 0.0409 1.2083 0.6124 0.041 Uiso 1 1 calc R . .
H13C H 0.0661 1.1938 0.5637 0.041 Uiso 1 1 calc R . .
C131 C 0.0996(6) 1.1019(3) 0.6514(3) 0.0382(17) Uani 1 1 d . . .
H13D H 0.0592 1.0945 0.6272 0.057 Uiso 1 1 calc R . .
H13E H 0.0460 1.1103 0.6753 0.057 Uiso 1 1 calc R . .
H13F H 0.1466 1.0702 0.6704 0.057 Uiso 1 1 calc R . .
C132 C 0.2591(5) 1.1373(3) 0.5836(3) 0.0381(17) Uani 1 1 d . . .
H13G H 0.2181 1.1313 0.5587 0.057 Uiso 1 1 calc R . .
H13H H 0.3035 1.1045 0.6027 0.057 Uiso 1 1 calc R . .
H13I H 0.3087 1.1672 0.5657 0.057 Uiso 1 1 calc R . .
Pd2 Pd 0.83623(4) 0.542656(18) 1.047095(17) 0.02570(13) Uani 1 1 d . . .
Cl20 Cl 0.75913(15) 0.50837(6) 1.13116(6) 0.0397(4) Uani 1 1 d . . .
Cl21 Cl 0.66040(13) 0.54399(6) 1.01820(6) 0.0351(4) Uani 1 1 d . . .
N20 N 0.9977(4) 0.54075(18) 1.06667(19) 0.0285(12) Uani 1 1 d . . .
N21 N 0.9169(4) 0.57037(18) 0.97493(18) 0.0232(11) Uani 1 1 d . . .
O20 O 0.9455(3) 0.33764(15) 1.21147(14) 0.0211(9) Uani 1 1 d . . .
O21 O 1.1817(3) 0.34076(16) 1.22958(15) 0.0275(10) Uani 1 1 d . . .
H21 H 1.2289 0.3180 1.2261 0.041 Uiso 1 1 calc R . .
C200 C 1.0328(6) 0.5256(2) 1.1139(2) 0.0326(16) Uani 1 1 d . . .
H200 H 0.9787 0.5182 1.1418 0.039 Uiso 1 1 calc R . .
C201 C 1.1479(6) 0.5203(3) 1.1235(3) 0.0421(19) Uani 1 1 d . . .
H201 H 1.1690 0.5094 1.1574 0.050 Uiso 1 1 calc R . .
C202 C 1.2307(6) 0.5312(3) 1.0828(3) 0.0353(16) Uani 1 1 d . . .
C203 C 1.1920(5) 0.5487(2) 1.0335(2) 0.0305(15) Uani 1 1 d . . .
H203 H 1.2446 0.5573 1.0049 0.037 Uiso 1 1 calc R . .
C204 C 1.0776(5) 0.5538(2) 1.0258(2) 0.0265(15) Uani 1 1 d . . .
C205 C 1.3539(6) 0.5230(3) 1.0923(3) 0.053(2) Uani 1 1 d . . .
H20A H 1.3632 0.5166 1.1278 0.080 Uiso 1 1 calc R . .
H20B H 1.3929 0.5552 1.0693 0.080 Uiso 1 1 calc R . .
H20C H 1.3851 0.4918 1.0859 0.080 Uiso 1 1 calc R . .
C206 C 1.0312(5) 0.5724(2) 0.9745(2) 0.0234(14) Uani 1 1 d . . .
C207 C 1.0984(5) 0.5909(2) 0.9276(2) 0.0231(14) Uani 1 1 d . . .
H207 H 1.1770 0.5917 0.9279 0.028 Uiso 1 1 calc R . .
C208 C 0.9314(5) 0.6063(2) 0.8818(2) 0.0239(14) Uani 1 1 d . . .
H208 H 0.8953 0.6179 0.8509 0.029 Uiso 1 1 calc R . .
C209 C 1.0484(5) 0.6081(2) 0.8805(2) 0.0215(14) Uani 1 1 d . . .
C210 C 0.8682(5) 0.5872(2) 0.9293(2) 0.0233(14) Uani 1 1 d . . .
H210 H 0.7896 0.5859 0.9297 0.028 Uiso 1 1 calc R . .
C211 C 0.8789(5) 0.3735(2) 1.1696(2) 0.0247(14) Uani 1 1 d . . .
H21A H 0.8496 0.4052 1.1762 0.030 Uiso 1 1 calc R . .
H21B H 0.8148 0.3542 1.1673 0.030 Uiso 1 1 calc R . .
C212 C 0.9015(4) 0.3326(2) 1.2610(2) 0.0210(14) Uani 1 1 d . . .
C213 C 1.1937(5) 0.7543(2) 0.7282(2) 0.0229(13) Uani 1 1 d . . .
H21C H 1.2713 0.7655 0.7168 0.027 Uiso 1 1 calc R . .
H21D H 1.1875 0.7388 0.7660 0.027 Uiso 1 1 calc R . .
C214 C 0.8869(5) 0.3634(2) 1.3297(2) 0.0264(14) Uani 1 1 d . . .
H214 H 0.9075 0.3873 1.3436 0.032 Uiso 1 1 calc R . .
C215 C 1.1915(5) 0.6763(2) 0.6412(2) 0.0273(15) Uani 1 1 d . . .
C216 C 1.2162(5) 0.7134(2) 0.6615(2) 0.0250(14) Uani 1 1 d . . .
H216 H 1.2658 0.7411 0.6422 0.030 Uiso 1 1 calc R . .
C217 C 0.9354(5) 0.3690(2) 1.2812(2) 0.0215(14) Uani 1 1 d . . .
C218 C 1.1694(5) 0.7105(2) 0.7097(2) 0.0219(14) Uani 1 1 d . . .
C219 C 1.2436(6) 0.6799(3) 0.5876(2) 0.0339(16) Uani 1 1 d . . .
C220 C 1.2732(6) 0.6225(3) 0.5889(3) 0.0475(19) Uani 1 1 d . . .
H22A H 1.3259 0.6034 0.6151 0.071 Uiso 1 1 calc R . .
H22B H 1.3072 0.6257 0.5555 0.071 Uiso 1 1 calc R . .
H22C H 1.2051 0.6023 0.5968 0.071 Uiso 1 1 calc R . .
C221 C 1.1565(7) 0.7084(3) 0.5471(3) 0.061(2) Uani 1 1 d . . .
H22D H 1.0898 0.6871 0.5563 0.092 Uiso 1 1 calc R . .
H22E H 1.1889 0.7116 0.5134 0.092 Uiso 1 1 calc R . .
H22F H 1.1361 0.7444 0.5460 0.092 Uiso 1 1 calc R . .
C222 C 1.3518(7) 0.7128(3) 0.5710(3) 0.055(2) Uani 1 1 d . . .
H22G H 1.3319 0.7509 0.5628 0.082 Uiso 1 1 calc R . .
H22H H 1.3896 0.7090 0.5409 0.082 Uiso 1 1 calc R . .
H22I H 1.4018 0.6990 0.5990 0.082 Uiso 1 1 calc R . .
C223 C 1.2147(5) 0.3576(2) 1.2656(2) 0.0227(14) Uani 1 1 d . . .
C224 C 1.1365(5) 0.3939(2) 1.2780(2) 0.0206(13) Uani 1 1 d . . .
C225 C 1.3412(5) 0.3603(2) 1.3261(2) 0.0237(14) Uani 1 1 d . . .
H225 H 1.4093 0.3488 1.3423 0.028 Uiso 1 1 calc R . .
C226 C 1.1654(5) 0.4127(2) 1.3144(2) 0.0262(14) Uani 1 1 d . . .
H226 H 1.1150 0.4374 1.3222 0.031 Uiso 1 1 calc R . .
C227 C 1.0240(5) 0.4115(2) 1.2527(2) 0.0226(13) Uani 1 1 d . . .
H22J H 1.0351 0.4161 1.2166 0.027 Uiso 1 1 calc R . .
H22K H 0.9970 0.4467 1.2531 0.027 Uiso 1 1 calc R . .
C228 C 1.2658(5) 0.3963(2) 1.3397(2) 0.0255(14) Uani 1 1 d . . .
C229 C 1.2916(6) 0.4184(3) 1.3800(2) 0.0340(16) Uani 1 1 d . . .
C230 C 1.3107(6) 0.4804(3) 1.3517(3) 0.0453(18) Uani 1 1 d . . .
H23A H 1.3268 0.4946 1.3765 0.068 Uiso 1 1 calc R . .
H23B H 1.2434 0.4991 1.3347 0.068 Uiso 1 1 calc R . .
H23C H 1.3739 0.4863 1.3262 0.068 Uiso 1 1 calc R . .
C232 C 1.3971(7) 0.3907(3) 1.4080(3) 0.055(2) Uani 1 1 d . . .
H23D H 1.3879 0.3517 1.4252 0.082 Uiso 1 1 calc R . .
H23E H 1.4083 0.4049 1.4334 0.082 Uiso 1 1 calc R . .
H23F H 1.4620 0.3979 1.3833 0.082 Uiso 1 1 calc R . .
C231 C 1.1897(7) 0.4104(3) 1.4200(3) 0.052(2) Uani 1 1 d . . .
H23G H 1.1745 0.3720 1.4372 0.078 Uiso 1 1 calc R . .
H23H H 1.1240 0.4305 1.4025 0.078 Uiso 1 1 calc R . .
H23I H 1.2067 0.4238 1.4452 0.078 Uiso 1 1 calc R . .
Pd3 Pd 0.81814(4) 0.664555(17) 1.042294(17) 0.02045(12) Uani 1 1 d . . .
Cl30 Cl 0.86146(13) 0.64206(6) 1.12642(6) 0.0306(4) Uani 1 1 d . . .
Cl31 Cl 1.00514(12) 0.68363(6) 1.01547(6) 0.0274(3) Uani 1 1 d . . .
N30 N 0.7660(4) 0.69060(18) 0.96895(17) 0.0197(11) Uani 1 1 d . . .
N31 N 0.6493(4) 0.65307(18) 1.05937(18) 0.0216(11) Uani 1 1 d . . .
O30 O 0.9638(3) 0.76272(15) 0.77585(15) 0.0255(9) Uani 1 1 d . . .
H30 H 1.0014 0.7344 0.7789 0.038 Uiso 1 1 calc R . .
O31 O 0.7055(3) 0.74530(14) 0.78278(14) 0.0200(9) Uani 1 1 d . . .
C300 C 0.5959(5) 0.6315(2) 1.1066(2) 0.0248(14) Uani 1 1 d . . .
H300 H 0.6392 0.6147 1.1353 0.030 Uiso 1 1 calc R . .
C301 C 0.4792(5) 0.6332(2) 1.1145(2) 0.0291(15) Uani 1 1 d . . .
H301 H 0.4457 0.6176 1.1483 0.035 Uiso 1 1 calc R . .
C302 C 0.4111(5) 0.6576(2) 1.0731(2) 0.0271(15) Uani 1 1 d . . .
C303 C 0.4671(5) 0.6774(2) 1.0234(2) 0.0257(14) Uani 1 1 d . . .
H303 H 0.4249 0.6931 0.9942 0.031 Uiso 1 1 calc R . .
C304 C 0.5852(5) 0.6740(2) 1.0171(2) 0.0220(14) Uani 1 1 d . . .
C305 C 0.6508(5) 0.6930(2) 0.9667(2) 0.0201(13) Uani 1 1 d . . .
C306 C 0.8314(5) 0.7071(2) 0.9248(2) 0.0221(14) Uani 1 1 d . . .
H306 H 0.9099 0.7058 0.9266 0.026 Uiso 1 1 calc R . .
C307 C 0.7884(5) 0.7260(2) 0.8763(2) 0.0213(13) Uani 1 1 d . . .
H307 H 0.8373 0.7365 0.8463 0.026 Uiso 1 1 calc R . .
C308 C 0.6720(5) 0.7294(2) 0.8728(2) 0.0207(13) Uani 1 1 d . . .
C309 C 0.6025(5) 0.7125(2) 0.9186(2) 0.0219(14) Uani 1 1 d . . .
H309 H 0.5238 0.7142 0.9173 0.026 Uiso 1 1 calc R . .
C310 C 1.3177(5) 0.3409(2) 1.2890(2) 0.0211(13) Uani 1 1 d . . .
C311 C 1.4041(5) 0.3031(2) 1.2745(2) 0.0208(13) Uani 1 1 d . . .
H31A H 1.4773 0.3051 1.2864 0.025 Uiso 1 1 calc R . .
H31B H 1.4126 0.3164 1.2368 0.025 Uiso 1 1 calc R . .
C312 C 0.6281(4) 0.7569(2) 0.7028(2) 0.0194(13) Uani 1 1 d . . .
C313 C 0.6043(5) 0.7921(2) 0.6521(2) 0.0248(14) Uani 1 1 d . . .
H313 H 0.5654 0.7785 0.6330 0.030 Uiso 1 1 calc R . .
C314 C 0.6989(5) 0.8643(2) 0.6575(2) 0.0240(14) Uani 1 1 d . . .
H314 H 0.7238 0.9000 0.6422 0.029 Uiso 1 1 calc R . .
C315 C 0.7268(4) 0.8314(2) 0.7080(2) 0.0200(13) Uani 1 1 d . . .
C316 C 0.6845(4) 0.7787(2) 0.7310(2) 0.0198(13) Uani 1 1 d . . .
C317 C 0.5993(5) 0.8860(3) 0.5744(2) 0.0302(15) Uani 1 1 d . . .
C318 C 0.6960(8) 0.9220(4) 0.5427(4) 0.077(3) Uiso 1 1 d . . .
H31A H 0.6730 0.9447 0.5084 0.116 Uiso 1 1 calc R . .
H31B H 0.7615 0.8991 0.5403 0.116 Uiso 1 1 calc R . .
H31C H 0.7149 0.9449 0.5595 0.116 Uiso 1 1 calc R . .
C319 C 0.5732(9) 0.8566(4) 0.5415(4) 0.096(3) Uiso 1 1 d . . .
H31D H 0.5078 0.8349 0.5570 0.144 Uiso 1 1 calc R . .
H31E H 0.6374 0.8330 0.5392 0.144 Uiso 1 1 calc R . .
H31F H 0.5578 0.8831 0.5071 0.144 Uiso 1 1 calc R . .
C320 C 0.5025(10) 0.9213(5) 0.5812(5) 0.111(4) Uiso 1 1 d . . .
H32A H 0.5213 0.9376 0.6040 0.166 Uiso 1 1 calc R . .
H32B H 0.4370 0.8995 0.5961 0.166 Uiso 1 1 calc R . .
H32C H 0.4861 0.9498 0.5479 0.166 Uiso 1 1 calc R . .
C321 C 0.1444(5) 0.8511(2) 0.6640(2) 0.0218(13) Uiso 1 1 d . . .
H321 H 0.2169 0.8508 0.6480 0.026 Uiso 1 1 calc R . .
C322 C 1.1128(5) 0.8046(2) 0.7079(2) 0.0193(13) Uani 1 1 d . . .
C323 C 0.0735(5) 0.8981(2) 0.6425(2) 0.0211(13) Uani 1 1 d . . .
C325 C 0.6215(5) 0.7522(2) 0.8207(2) 0.0232(14) Uani 1 1 d . . .
H32D H 0.5538 0.7329 0.8227 0.028 Uiso 1 1 calc R . .
H32E H 0.6001 0.7910 0.8105 0.028 Uiso 1 1 calc R . .
C326 C 0.1147(5) 0.9481(2) 0.5939(2) 0.0256(14) Uani 1 1 d . . .
C327 C 0.8075(4) 0.8517(2) 0.7349(2) 0.0206(13) Uani 1 1 d . . .
H32F H 0.7831 0.8887 0.7312 0.025 Uiso 1 1 calc R . .
H32G H 0.8051 0.8280 0.7718 0.025 Uiso 1 1 calc R . .
C328 C 0.9280(5) 0.8518(2) 0.7113(2) 0.0208(13) Uani 1 1 d . . .
C329 C 1.0031(5) 0.8056(2) 0.7317(2) 0.0211(13) Uani 1 1 d . . .
C330 C 0.6357(5) 0.8467(2) 0.6284(2) 0.0241(14) Uani 1 1 d . . .
C331 C 0.9667(5) 0.8969(2) 0.6677(2) 0.0210(13) Uani 1 1 d . . .
H331 H 0.9182 0.9280 0.6548 0.025 Uiso 1 1 calc R . .
C332 C 0.2850(5) 0.6648(3) 1.0793(3) 0.0372(16) Uani 1 1 d . . .
H33A H 0.2499 0.6473 1.0610 0.056 Uiso 1 1 calc R . .
H33B H 0.2633 0.7034 1.0653 0.056 Uiso 1 1 calc R . .
H33C H 0.2603 0.6484 1.1157 0.056 Uiso 1 1 calc R . .
C333 C 0.1569(6) 0.9294(3) 0.5506(2) 0.0410(17) Uani 1 1 d . . .
H33D H 0.2215 0.9041 0.5614 0.061 Uiso 1 1 calc R . .
H33E H 0.1786 0.9608 0.5196 0.061 Uiso 1 1 calc R . .
H33F H 0.0972 0.9115 0.5436 0.061 Uiso 1 1 calc R . .
C334 C 0.2108(6) 0.9735(3) 0.6080(3) 0.0389(17) Uani 1 1 d . . .
H33G H 0.1837 0.9843 0.6357 0.058 Uiso 1 1 calc R . .
H33H H 0.2358 1.0051 0.5780 0.058 Uiso 1 1 calc R . .
H33I H 0.2732 0.9469 0.6190 0.058 Uiso 1 1 calc R . .
C335 C 0.0198(6) 0.9928(3) 0.5738(3) 0.0428(18) Uani 1 1 d . . .
H33J H -0.0413 0.9781 0.5639 0.064 Uiso 1 1 calc R . .
H33K H 0.0494 1.0235 0.5440 0.064 Uiso 1 1 calc R . .
H33L H -0.0081 1.0047 0.6007 0.064 Uiso 1 1 calc R . .
Pd4 Pd 0.47099(4) 0.824379(17) 0.955016(16) 0.01811(12) Uani 1 1 d . . .
Cl40 Cl 0.43504(12) 0.83940(6) 0.87163(5) 0.0267(3) Uani 1 1 d . . .
Cl41 Cl 0.28082(12) 0.81498(6) 0.97982(6) 0.0259(3) Uani 1 1 d . . .
N40 N 0.6414(4) 0.82980(17) 0.93998(17) 0.0173(10) Uani 1 1 d . . .
N41 N 0.5180(4) 0.80190(17) 1.02866(17) 0.0173(11) Uani 1 1 d . . .
O40 O 0.5798(3) 0.72712(14) 1.21817(13) 0.0187(9) Uani 1 1 d . . .
O41 O 0.3331(3) 0.76041(15) 1.22677(14) 0.0235(9) Uani 1 1 d . . .
H41 H 0.3283 0.7925 1.2236 0.035 Uiso 1 1 calc R . .
C400 C 0.8150(5) 0.8529(2) 0.8871(2) 0.0264(14) Uani 1 1 d . . .
H400 H 0.8511 0.8683 0.8539 0.032 Uiso 1 1 calc R . .
C401 C 0.6971(5) 0.8505(2) 0.8933(2) 0.0247(14) Uani 1 1 d . . .
H401 H 0.6558 0.8638 0.8638 0.030 Uiso 1 1 calc R . .
C402 C 0.8791(5) 0.8324(2) 0.9306(2) 0.0223(14) Uani 1 1 d . . .
C403 C 0.8195(5) 0.8110(2) 0.9792(2) 0.0198(13) Uani 1 1 d . . .
H403 H 0.8594 0.7966 1.0092 0.024 Uiso 1 1 calc R . .
C404 C 0.7010(5) 0.8109(2) 0.9835(2) 0.0197(13) Uani 1 1 d . . .
C405 C 1.0054(5) 0.8324(3) 0.9260(3) 0.0357(16) Uani 1 1 d . . .
H40A H 1.0362 0.7963 0.9309 0.054 Uiso 1 1 calc R . .
H40B H 1.0312 0.8425 0.9520 0.054 Uiso 1 1 calc R . .
H40C H 1.0307 0.8584 0.8920 0.054 Uiso 1 1 calc R . .
C406 C 0.6314(5) 0.7925(2) 1.0327(2) 0.0178(13) Uani 1 1 d . . .
C407 C 0.6750(5) 0.7664(2) 1.0821(2) 0.0195(13) Uani 1 1 d . . .
H407 H 0.7532 0.7600 1.0848 0.023 Uiso 1 1 calc R . .
C408 C 0.6026(5) 0.7502(2) 1.1265(2) 0.0188(13) Uani 1 1 d . . .
C409 C 0.4875(5) 0.7647(2) 1.1210(2) 0.0209(13) Uani 1 1 d . . .
H409 H 0.4373 0.7575 1.1504 0.025 Uiso 1 1 calc R . .
C410 C 0.4483(5) 0.7898(2) 1.0719(2) 0.0206(13) Uani 1 1 d . . .
H410 H 0.3708 0.7988 1.0686 0.025 Uiso 1 1 calc R . .
C411 C 0.6472(5) 0.7148(2) 1.1783(2) 0.0225(13) Uani 1 1 d . . .
H41A H 0.6424 0.6762 1.1852 0.027 Uiso 1 1 calc R . .
H41B H 0.7264 0.7220 1.1784 0.027 Uiso 1 1 calc R . .
C412 C 0.5925(5) 0.6868(2) 1.2686(2) 0.0191(13) Uani 1 1 d . . .
C413 C 0.6843(4) 0.6886(2) 1.2959(2) 0.0163(12) Uani 1 1 d . . .
C414 C 0.5124(5) 0.6464(2) 1.2905(2) 0.0181(13) Uani 1 1 d . . .
C415 C 0.5328(5) 0.6042(2) 1.3385(2) 0.0200(13) Uani 1 1 d . . .
H415 H 0.4810 0.5764 1.3532 0.024 Uiso 1 1 calc R . .
C416 C 0.4023(4) 0.6485(2) 1.2661(2) 0.0192(13) Uani 1 1 d . . .
H41C H 0.3861 0.6118 1.2702 0.023 Uiso 1 1 calc R . .
H41D H 0.4102 0.6717 1.2291 0.023 Uiso 1 1 calc R . .
C417 C 0.6278(5) 0.6015(2) 1.3658(2) 0.0213(13) Uani 1 1 d . . .
C418 C 0.6561(5) 0.5516(2) 1.4160(2) 0.0249(14) Uani 1 1 d . . .
C419 C 0.6658(6) 0.5699(3) 1.4600(2) 0.0428(18) Uani 1 1 d . . .
H41C H 0.6818 0.5383 1.4913 0.064 Uiso 1 1 calc R . .
H41D H 0.5953 0.5880 1.4656 0.064 Uiso 1 1 calc R . .
H41E H 0.7263 0.5949 1.4508 0.064 Uiso 1 1 calc R . .
C420 C 0.5665(6) 0.5082(3) 1.4328(3) 0.0422(18) Uani 1 1 d . . .
H42A H 0.5617 0.4956 1.4057 0.063 Uiso 1 1 calc R . .
H42B H 0.4939 0.5241 1.4393 0.063 Uiso 1 1 calc R . .
H42C H 0.5875 0.4777 1.4641 0.063 Uiso 1 1 calc R . .
C421 C 0.7684(6) 0.5243(3) 1.4052(3) 0.0422(18) Uani 1 1 d . . .
H42D H 0.7618 0.5141 1.3767 0.063 Uiso 1 1 calc R . .
H42E H 0.7857 0.4919 1.4357 0.063 Uiso 1 1 calc R . .
H42F H 0.8282 0.5496 1.3965 0.063 Uiso 1 1 calc R . .
C422 C 0.2760(4) 0.7280(2) 1.2726(2) 0.0185(13) Uani 1 1 d . . .
C423 C 0.1919(4) 0.7489(2) 1.2989(2) 0.0189(13) Uani 1 1 d . . .
C424 C 0.8614(5) 1.2875(2) 0.6553(2) 0.0216(13) Uani 1 1 d . . .
H424 H 0.9164 1.2734 0.6376 0.026 Uiso 1 1 calc R . .
C425 C 0.8370(5) 1.3443(2) 0.6344(2) 0.0219(13) Uani 1 1 d . . .
C426 C 0.2463(5) 0.6370(2) 1.3372(2) 0.0228(14) Uani 1 1 d . . .
H426 H 0.2636 0.5993 1.3495 0.027 Uiso 1 1 calc R . .
C427 C 0.3044(4) 0.6713(2) 1.2918(2) 0.0191(13) Uani 1 1 d . . .
C428 C 0.8939(5) 1.3826(2) 0.5825(2) 0.0234(13) Uani 1 1 d . . .
C429 C 1.0163(9) 1.3674(4) 0.5776(4) 0.096(3) Uiso 1 1 d . . .
H42G H 1.0503 1.3933 0.5454 0.144 Uiso 1 1 calc R . .
H42H H 1.0247 1.3312 0.5778 0.144 Uiso 1 1 calc R . .
H42I H 1.0534 1.3677 0.6063 0.144 Uiso 1 1 calc R . .
C430 C 0.8818(10) 1.4414(5) 0.5734(5) 0.111(4) Uiso 1 1 d . . .
H43A H 0.9314 1.4485 0.5948 0.167 Uiso 1 1 calc R . .
H43B H 0.8044 1.4503 0.5820 0.167 Uiso 1 1 calc R . .
H43C H 0.9018 1.4636 0.5373 0.167 Uiso 1 1 calc R . .
C431 C 0.8432(11) 1.3765(6) 0.5381(5) 0.129(5) Uiso 1 1 d . . .
H43D H 0.8815 1.3995 0.5057 0.193 Uiso 1 1 calc R . .
H43E H 0.7636 1.3873 0.5380 0.193 Uiso 1 1 calc R . .
H43F H 0.8521 1.3387 0.5424 0.193 Uiso 1 1 calc R . .
C432 C 0.6989(3) 0.64562(12) 1.34407(12) 0.0209(13) Uiso 1 1 d . . .
H432 H 0.7592 0.6464 1.3627 0.025 Uiso 1 1 calc R . .
C433 C 0.4738(3) 1.08782(12) 0.75321(12) 0.0188(13) Uiso 1 1 d R . .
H43G H 0.4596 1.0519 0.7546 0.023 Uiso 1 1 calc R . .
H43H H 0.4768 1.0846 0.7886 0.023 Uiso 1 1 calc R . .
C434 C 0.7660(3) 0.73642(12) 1.27362(12) 0.0171(12) Uiso 1 1 d R . .
H43I H 0.8408 0.7224 1.2860 0.021 Uiso 1 1 calc R . .
H43J H 0.7725 0.7495 1.2359 0.021 Uiso 1 1 calc R . .
O5S O 1.0719(4) 1.1745(2) 0.4673(2) 0.0557(13) Uiso 1 1 d . . .
C5A C 0.9015(5) 0.7854(3) 0.5720(2) 0.0308(15) Uiso 1 1 d . . .
C5B C 0.9305(6) 0.7790(3) 0.6241(3) 0.0385(17) Uiso 1 1 d . . .
H5B1 H 0.9659 0.8114 0.6212 0.058 Uiso 1 1 calc R . .
H5B2 H 0.9821 0.7476 0.6382 0.058 Uiso 1 1 calc R . .
H5B3 H 0.8623 0.7737 0.6467 0.058 Uiso 1 1 calc R . .
C5C C 0.8384(6) 0.7411(3) 0.5687(3) 0.0502(19) Uiso 1 1 d . . .
H5C1 H 0.7616 0.7420 0.5831 0.075 Uiso 1 1 calc R . .
H5C2 H 0.8752 0.7061 0.5879 0.075 Uiso 1 1 calc R . .
H5C3 H 0.8376 0.7467 0.5328 0.075 Uiso 1 1 calc R . .
O6S O 1.0044(6) 0.5324(3) 1.2964(3) 0.0872(19) Uiso 1 1 d . . .
C6B C 0.9638(7) 0.6273(3) 1.2648(3) 0.058(2) Uiso 1 1 d . . .
H6B1 H 0.8952 0.6162 1.2869 0.087 Uiso 1 1 calc R . .
H6B2 H 0.9446 0.6514 1.2301 0.087 Uiso 1 1 calc R . .
H6B3 H 1.0090 0.6463 1.2781 0.087 Uiso 1 1 calc R . .
C6A C 1.0290(7) 0.5782(3) 1.2636(3) 0.054(2) Uiso 1 1 d . . .
C6C C 1.1231(8) 0.5864(4) 1.2242(4) 0.075(3) Uiso 1 1 d . . .
H6C1 H 1.1623 0.5516 1.2298 0.113 Uiso 1 1 calc R . .
H6C2 H 1.1749 0.6111 1.2265 0.113 Uiso 1 1 calc R . .
H6C3 H 1.0940 0.6017 1.1902 0.113 Uiso 1 1 calc R . .
O7S O 0.6222(5) 0.6200(2) 0.8631(2) 0.0588(14) Uiso 1 1 d . . .
C7A C 0.5209(7) 0.6035(3) 0.8732(3) 0.0507(19) Uiso 1 1 d . . .
C7B C 0.4544(7) 0.5963(3) 0.9221(3) 0.060(2) Uiso 1 1 d . . .
H7B1 H 0.5034 0.5987 0.9464 0.090 Uiso 1 1 calc R . .
H7B2 H 0.4213 0.5609 0.9367 0.090 Uiso 1 1 calc R . .
H7B3 H 0.3950 0.6247 0.9153 0.090 Uiso 1 1 calc R . .
C7C C 0.4652(8) 0.5923(4) 0.8338(3) 0.073(3) Uiso 1 1 d . . .
H7C1 H 0.4098 0.6215 0.8178 0.109 Uiso 1 1 calc R . .
H7C2 H 0.4281 0.5580 0.8504 0.109 Uiso 1 1 calc R . .
H7C3 H 0.5215 0.5903 0.8076 0.109 Uiso 1 1 calc R . .
O8S O 0.4257(5) 0.6700(3) 1.4653(2) 0.0797(18) Uiso 1 1 d . . .
C8B C 0.4396(6) 0.7276(3) 1.3754(3) 0.0385(16) Uiso 1 1 d . . .
H8B1 H 0.4960 0.7188 1.3528 0.058 Uiso 1 1 calc R . .
H8B2 H 0.4290 0.7669 1.3633 0.058 Uiso 1 1 calc R . .
H8B3 H 0.3689 0.7122 1.3755 0.058 Uiso 1 1 calc R . .
C8A C 0.4778(6) 0.7048(3) 1.4285(3) 0.0375(16) Uiso 1 1 d . . .
C8C C 0.5874(6) 0.7226(3) 1.4370(3) 0.054(2) Uiso 1 1 d . . .
H8C1 H 0.6001 0.7059 1.4735 0.081 Uiso 1 1 calc R . .
H8C2 H 0.5845 0.7619 1.4251 0.081 Uiso 1 1 calc R . .
H8C3 H 0.6484 0.7114 1.4179 0.081 Uiso 1 1 calc R . .
O9S O 0.0039(4) 1.09578(18) 0.89712(18) 0.0426(12) Uiso 1 1 d . . .
C9C C 0.0947(6) 1.1129(3) 0.8144(3) 0.0477(19) Uiso 1 1 d . . .
H9C1 H 0.1564 1.0915 0.8062 0.071 Uiso 1 1 calc R . .
H9C2 H 0.1044 1.1513 0.7930 0.071 Uiso 1 1 calc R . .
H9C3 H 0.0239 1.1023 0.8080 0.071 Uiso 1 1 calc R . .
C9B C 0.2035(6) 1.1042(3) 0.8912(3) 0.0441(18) Uiso 1 1 d . . .
H9B1 H 0.1909 1.0956 0.9278 0.066 Uiso 1 1 calc R . .
H9B2 H 0.2338 1.1401 0.8737 0.066 Uiso 1 1 calc R . .
H9B3 H 0.2565 1.0773 0.8860 0.066 Uiso 1 1 calc R . .
C9A C 0.0939(5) 1.1035(3) 0.8697(3) 0.0344(16) Uiso 1 1 d . . .
O10S O 0.3318(4) 0.7191(2) 0.8419(2) 0.0558(14) Uani 1 1 d . . .
C10B C 0.2012(6) 0.7954(3) 0.8319(3) 0.0496(19) Uiso 1 1 d . . .
H10A H 0.2308 0.8091 0.7962 0.074 Uiso 1 1 calc R . .
H10B H 0.2116 0.8217 0.8461 0.074 Uiso 1 1 calc R . .
H10C H 0.1214 0.7894 0.8338 0.074 Uiso 1 1 calc R . .
C10A C 0.2630(6) 0.7422(3) 0.8626(3) 0.0383(17) Uiso 1 1 d . . .
C10C C 0.2374(6) 0.7188(3) 0.9201(3) 0.0420(17) Uiso 1 1 d . . .
H10D H 0.2827 0.6854 0.9360 0.063 Uiso 1 1 calc R . .
H10E H 0.1581 0.7110 0.9280 0.063 Uiso 1 1 calc R . .
H10F H 0.2549 0.7449 0.9335 0.063 Uiso 1 1 calc R . .
O11S O 0.0877(4) 1.2296(2) 0.8491(2) 0.0572(14) Uiso 1 1 d . . .
C11A C -0.0116(5) 1.2263(3) 0.8664(2) 0.0329(15) Uiso 1 1 d . . .
C11B C -0.0388(7) 1.2108(3) 0.9223(3) 0.062(2) Uiso 1 1 d . . .
H11H H 0.0153 1.1828 0.9418 0.093 Uiso 1 1 calc R . .
H11I H -0.1140 1.1970 0.9317 0.093 Uiso 1 1 calc R . .
H11J H -0.0356 1.2425 0.9301 0.093 Uiso 1 1 calc R . .
C11C C -0.1065(8) 1.2371(4) 0.8333(4) 0.084(3) Uiso 1 1 d . . .
H11K H -0.1533 1.2677 0.8348 0.126 Uiso 1 1 calc R . .
H11L H -0.1511 1.2051 0.8454 0.126 Uiso 1 1 calc R . .
H11M H -0.0774 1.2457 0.7980 0.126 Uiso 1 1 calc R . .
O12S O -0.0274(5) 1.0076(2) 0.8020(2) 0.0740(17) Uiso 1 1 d . . .
C12A C -0.0404(6) 0.9860(3) 0.7717(3) 0.0486(19) Uiso 1 1 d . . .
C12B C 0.0484(8) 0.9490(4) 0.7630(4) 0.077(3) Uiso 1 1 d . . .
H12J H 0.0743 0.9634 0.7267 0.115 Uiso 1 1 calc R . .
H12K H 0.0186 0.9133 0.7728 0.115 Uiso 1 1 calc R . .
H12L H 0.1111 0.9457 0.7836 0.115 Uiso 1 1 calc R . .
C12C C -0.1462(8) 0.9990(4) 0.7449(4) 0.076(3) Uiso 1 1 d . . .
H12M H -0.2053 0.9765 0.7677 0.114 Uiso 1 1 calc R . .
H12N H -0.1344 0.9917 0.7141 0.114 Uiso 1 1 calc R . .
H12O H -0.1683 1.0371 0.7354 0.114 Uiso 1 1 calc R . .
O13S O 0.5430(5) 0.5538(2) 1.2321(2) 0.0716(16) Uiso 1 1 d . . .
C13B C 0.7324(7) 0.5359(4) 1.2551(4) 0.070(2) Uiso 1 1 d . . .
H13J H 0.7849 0.5371 1.2265 0.105 Uiso 1 1 calc R . .
H13K H 0.7609 0.5098 1.2872 0.105 Uiso 1 1 calc R . .
H13L H 0.7240 0.5717 1.2559 0.105 Uiso 1 1 calc R . .
C13A C 0.6214(7) 0.5193(3) 1.2486(3) 0.0510(19) Uiso 1 1 d . . .
C13C C 0.6063(8) 0.4612(4) 1.2596(4) 0.079(3) Uiso 1 1 d . . .
H13M H 0.6101 0.4395 1.2963 0.119 Uiso 1 1 calc R . .
H13N H 0.6655 0.4487 1.2408 0.119 Uiso 1 1 calc R . .
H13O H 0.5335 0.4577 1.2491 0.119 Uiso 1 1 calc R . .
O14S O 0.4104(6) 0.9957(3) 0.6834(3) 0.097(2) Uiso 1 1 d . . .
C14B C 0.5502(6) 0.9460(3) 0.7388(3) 0.0456(18) Uiso 1 1 d . . .
H14A H 0.5893 0.9795 0.7205 0.068 Uiso 1 1 calc R . .
H14B H 0.5955 0.9159 0.7353 0.068 Uiso 1 1 calc R . .
H14C H 0.5379 0.9393 0.7750 0.068 Uiso 1 1 calc R . .
C14A C 0.4407(7) 0.9508(3) 0.7169(3) 0.056(2) Uiso 1 1 d . . .
C14C C 0.3903(9) 0.8955(4) 0.7290(4) 0.091(3) Uiso 1 1 d . . .
H14D H 0.3191 0.9016 0.7132 0.136 Uiso 1 1 calc R . .
H14E H 0.3781 0.8759 0.7660 0.136 Uiso 1 1 calc R . .
H14F H 0.4422 0.8743 0.7153 0.136 Uiso 1 1 calc R . .

loop_
_atom_site_aniso_label
_atom_site_aniso_U_11
_atom_site_aniso_U_22
_atom_site_aniso_U_33
_atom_site_aniso_U_23
_atom_site_aniso_U_13
_atom_site_aniso_U_12
Pd1 0.0166(2) 0.0180(2) 0.0181(2) -0.00647(19) -0.00228(18) 0.00032(18)
Cl10 0.0278(8) 0.0257(8) 0.0194(8) -0.0059(6) 0.0001(6) -0.0021(6)
Cl11 0.0163(7) 0.0237(8) 0.0271(8) -0.0103(6) -0.0013(6) -0.0006(6)
N10 0.018(3) 0.017(3) 0.024(3) -0.007(2) -0.004(2) -0.001(2)
N11 0.015(3) 0.016(2) 0.019(3) -0.007(2) -0.003(2) 0.0008(19)
O10 0.020(2) 0.020(2) 0.015(2) -0.0072(17) -0.0033(16) 0.0039(16)
O11 0.031(2) 0.022(2) 0.024(2) -0.0120(19) -0.0114(19) 0.0066(18)
C100 0.028(4) 0.030(4) 0.020(3) -0.011(3) -0.004(3) 0.003(3)
C101 0.026(4) 0.034(4) 0.028(4) -0.015(3) -0.013(3) 0.000(3)
C102 0.022(3) 0.022(3) 0.031(4) -0.011(3) -0.005(3) 0.001(3)
C103 0.018(3) 0.020(3) 0.023(3) -0.010(3) -0.002(3) 0.002(2)
C104 0.019(3) 0.014(3) 0.020(3) -0.005(2) -0.003(3) 0.001(2)
C105 0.016(3) 0.013(3) 0.022(3) -0.006(2) -0.003(3) 0.001(2)
C106 0.014(3) 0.017(3) 0.024(3) -0.007(3) -0.001(3) 0.001(2)
C107 0.019(3) 0.008(3) 0.021(3) -0.005(2) 0.000(3) 0.001(2)
C108 0.023(3) 0.020(3) 0.020(3) -0.010(3) -0.009(3) -0.001(2)
C109 0.014(3) 0.020(3) 0.027(4) -0.013(3) -0.006(3) 0.001(2)
C110 0.018(3) 0.042(4) 0.037(4) -0.021(3) -0.006(3) 0.004(3)
C111 0.019(3) 0.023(3) 0.018(3) -0.005(3) 0.000(3) 0.001(3)
C112 0.015(3) 0.022(3) 0.016(3) -0.006(3) 0.000(2) 0.001(2)
C113 0.016(3) 0.018(3) 0.019(3) -0.006(3) -0.005(3) 0.008(2)
C114 0.018(3) 0.018(3) 0.021(3) -0.006(3) -0.008(3) 0.005(2)
C115 0.016(3) 0.020(3) 0.019(3) -0.007(3) -0.001(2) 0.003(2)
C116 0.019(3) 0.017(3) 0.018(3) -0.007(3) -0.008(3) 0.009(2)
C117 0.016(3) 0.019(3) 0.020(3) -0.010(3) -0.006(3) 0.001(2)
C118 0.015(3) 0.013(3) 0.022(3) -0.004(2) -0.003(2) 0.006(2)
C119 0.024(3) 0.037(4) 0.020(3) -0.015(3) -0.002(3) 0.001(3)
C120 0.070(5) 0.042(4) 0.041(4) -0.029(4) 0.017(4) -0.009(4)
C121 0.031(4) 0.062(5) 0.023(4) -0.021(3) 0.008(3) -0.009(3)
C122 0.039(4) 0.074(5) 0.026(4) -0.021(4) -0.005(3) 0.001(4)
C123 0.016(3) 0.022(3) 0.012(3) -0.006(3) 0.002(2) -0.006(2)
C124 0.013(3) 0.019(3) 0.017(3) -0.007(3) 0.000(2) 0.001(2)
C125 0.012(3) 0.022(3) 0.018(3) -0.005(3) -0.004(2) 0.002(2)
C126 0.014(3) 0.024(3) 0.023(3) -0.011(3) -0.002(3) 0.000(3)
C127 0.020(3) 0.019(3) 0.021(3) -0.011(3) 0.003(3) 0.002(3)
C128 0.013(3) 0.020(3) 0.014(3) -0.006(2) -0.001(2) -0.001(2)
C129 0.024(3) 0.030(4) 0.035(4) -0.019(3) -0.011(3) 0.005(3)
C130 0.027(3) 0.037(4) 0.025(3) -0.020(3) -0.009(3) 0.002(3)
C131 0.038(4) 0.033(4) 0.049(4) -0.019(3) -0.018(3) 0.000(3)
C132 0.038(4) 0.053(4) 0.036(4) -0.031(4) -0.014(3) 0.012(3)
Pd2 0.0353(3) 0.0169(2) 0.0209(3) -0.0059(2) 0.0069(2) 0.0010(2)
Cl20 0.0537(11) 0.0258(9) 0.0281(9) -0.0043(7) 0.0151(8) 0.0046(7)
Cl21 0.0312(9) 0.0312(9) 0.0422(10) -0.0159(8) 0.0086(7) -0.0053(7)
N20 0.044(3) 0.014(3) 0.024(3) -0.006(2) 0.005(3) 0.000(2)
N21 0.030(3) 0.016(3) 0.024(3) -0.009(2) 0.003(2) 0.001(2)
O20 0.021(2) 0.023(2) 0.016(2) -0.0056(17) -0.0001(17) 0.0048(17)
O21 0.025(2) 0.032(2) 0.032(2) -0.020(2) -0.0072(19) 0.0108(18)
C200 0.060(5) 0.018(3) 0.020(4) -0.009(3) 0.004(3) 0.001(3)
C201 0.066(5) 0.030(4) 0.038(4) -0.017(3) -0.029(4) 0.006(3)
C202 0.049(5) 0.026(4) 0.037(4) -0.017(3) -0.009(4) -0.002(3)
C203 0.039(4) 0.024(3) 0.031(4) -0.013(3) -0.007(3) 0.004(3)
C204 0.034(4) 0.018(3) 0.027(4) -0.010(3) -0.002(3) 0.002(3)
C205 0.053(5) 0.049(5) 0.065(5) -0.027(4) -0.029(4) 0.005(4)
C206 0.033(4) 0.014(3) 0.022(4) -0.007(3) 0.002(3) 0.003(3)
C207 0.027(3) 0.014(3) 0.028(4) -0.008(3) -0.005(3) 0.006(3)
C208 0.030(4) 0.017(3) 0.023(4) -0.007(3) 0.001(3) 0.001(3)
C209 0.028(4) 0.013(3) 0.022(3) -0.006(3) 0.004(3) 0.002(2)
C210 0.027(3) 0.014(3) 0.030(4) -0.010(3) -0.002(3) 0.005(3)
C211 0.026(3) 0.025(3) 0.018(3) -0.004(3) -0.002(3) 0.005(3)
C212 0.014(3) 0.026(3) 0.015(3) -0.003(3) 0.000(2) 0.011(3)
C213 0.019(3) 0.024(3) 0.021(3) -0.005(3) 0.003(3) 0.000(3)
C214 0.032(4) 0.025(3) 0.021(3) -0.011(3) 0.001(3) 0.007(3)
C215 0.025(4) 0.026(3) 0.026(4) -0.009(3) 0.002(3) 0.011(3)
C216 0.019(3) 0.026(3) 0.022(3) -0.003(3) 0.004(3) 0.003(3)
C217 0.020(3) 0.015(3) 0.027(4) -0.007(3) -0.004(3) 0.010(2)
C218 0.017(3) 0.020(3) 0.024(3) -0.005(3) -0.001(3) 0.006(3)
C219 0.045(4) 0.030(4) 0.022(4) -0.011(3) 0.010(3) 0.006(3)
C220 0.062(5) 0.040(4) 0.036(4) -0.017(3) 0.019(4) 0.004(4)
C221 0.079(6) 0.073(6) 0.021(4) -0.015(4) 0.003(4) 0.028(5)
C222 0.071(6) 0.048(5) 0.044(5) -0.024(4) 0.032(4) -0.015(4)
C223 0.028(4) 0.024(3) 0.019(3) -0.011(3) 0.001(3) -0.004(3)
C224 0.026(3) 0.015(3) 0.017(3) -0.002(3) 0.002(3) -0.001(3)
C225 0.025(3) 0.023(3) 0.021(3) -0.007(3) -0.002(3) -0.004(3)
C226 0.034(4) 0.013(3) 0.030(4) -0.009(3) 0.005(3) -0.001(3)
C227 0.027(3) 0.016(3) 0.023(3) -0.008(3) 0.005(3) 0.003(3)
C228 0.033(4) 0.022(3) 0.022(3) -0.009(3) -0.001(3) -0.005(3)
C229 0.041(4) 0.034(4) 0.035(4) -0.022(3) -0.005(3) 0.002(3)
C230 0.055(5) 0.038(4) 0.055(5) -0.030(4) -0.004(4) -0.009(3)
C232 0.073(6) 0.058(5) 0.053(5) -0.039(4) -0.028(4) 0.013(4)
C231 0.075(6) 0.058(5) 0.036(4) -0.032(4) 0.007(4) -0.021(4)
Pd3 0.0245(3) 0.0194(2) 0.0190(3) -0.0095(2) -0.00410(19) 0.00297(19)
Cl30 0.0340(9) 0.0365(9) 0.0237(8) -0.0149(7) -0.0080(7) 0.0065(7)
Cl31 0.0247(8) 0.0278(8) 0.0297(9) -0.0113(7) -0.0056(7) 0.0014(6)
N30 0.022(3) 0.018(3) 0.019(3) -0.008(2) -0.001(2) 0.000(2)
N31 0.025(3) 0.020(3) 0.024(3) -0.012(2) -0.003(2) 0.002(2)
O30 0.023(2) 0.021(2) 0.027(2) -0.006(2) 0.0036(18) 0.0040(18)
O31 0.021(2) 0.023(2) 0.017(2) -0.0104(18) -0.0023(17) 0.0040(17)
C300 0.031(4) 0.023(3) 0.022(4) -0.011(3) 0.001(3) 0.001(3)
C301 0.041(4) 0.026(3) 0.021(4) -0.011(3) 0.006(3) -0.004(3)
C302 0.030(4) 0.025(3) 0.026(4) -0.012(3) 0.003(3) 0.000(3)
C303 0.024(4) 0.025(3) 0.029(4) -0.012(3) -0.005(3) 0.003(3)
C304 0.029(4) 0.018(3) 0.022(3) -0.011(3) -0.003(3) 0.000(3)
C305 0.026(4) 0.016(3) 0.020(3) -0.010(3) -0.002(3) 0.001(2)
C306 0.021(3) 0.019(3) 0.028(4) -0.012(3) 0.000(3) 0.001(3)
C307 0.021(3) 0.023(3) 0.020(3) -0.011(3) 0.001(3) 0.003(3)
C308 0.027(4) 0.014(3) 0.025(4) -0.013(3) -0.003(3) 0.001(2)
C309 0.021(3) 0.020(3) 0.027(4) -0.012(3) 0.001(3) 0.000(3)
C310 0.022(3) 0.022(3) 0.019(3) -0.007(3) -0.002(3) -0.004(3)
C311 0.017(3) 0.026(3) 0.020(3) -0.009(3) 0.001(2) -0.004(3)
C312 0.015(3) 0.028(3) 0.016(3) -0.011(3) 0.001(2) 0.005(3)
C313 0.016(3) 0.041(4) 0.023(4) -0.020(3) -0.002(3) 0.003(3)
C314 0.021(3) 0.023(3) 0.027(4) -0.010(3) 0.001(3) 0.002(3)
C315 0.017(3) 0.028(4) 0.019(3) -0.014(3) -0.002(2) 0.004(3)
C316 0.017(3) 0.027(3) 0.015(3) -0.009(3) 0.000(2) 0.005(3)
C317 0.028(4) 0.035(4) 0.023(4) -0.008(3) -0.005(3) 0.007(3)
C322 0.021(3) 0.018(3) 0.021(3) -0.010(3) -0.005(3) -0.001(2)
C323 0.020(3) 0.025(3) 0.021(3) -0.011(3) -0.002(3) -0.003(3)
C325 0.023(3) 0.029(3) 0.021(3) -0.014(3) 0.000(3) 0.005(3)
C326 0.030(4) 0.022(3) 0.022(3) -0.007(3) -0.001(3) -0.001(3)
C327 0.019(3) 0.020(3) 0.025(3) -0.012(3) -0.003(3) 0.004(2)
C328 0.020(3) 0.023(3) 0.026(3) -0.017(3) -0.006(3) 0.001(3)
C329 0.019(3) 0.024(3) 0.025(3) -0.014(3) -0.005(3) -0.001(3)
C330 0.024(3) 0.025(4) 0.018(3) -0.005(3) 0.000(3) 0.005(3)
C331 0.025(3) 0.019(3) 0.022(3) -0.011(3) -0.008(3) 0.003(3)
C332 0.029(4) 0.037(4) 0.037(4) -0.008(3) 0.004(3) 0.003(3)
C333 0.059(5) 0.036(4) 0.024(4) -0.009(3) 0.003(3) -0.005(3)
C334 0.042(4) 0.032(4) 0.036(4) -0.007(3) 0.007(3) -0.011(3)
C335 0.044(4) 0.035(4) 0.030(4) 0.004(3) 0.005(3) 0.005(3)
Pd4 0.0179(2) 0.0195(2) 0.0175(2) -0.00763(19) -0.00496(18) 0.00088(18)
Cl40 0.0284(8) 0.0330(9) 0.0197(8) -0.0104(7) -0.0072(6) -0.0010(7)
Cl41 0.0186(8) 0.0329(8) 0.0267(8) -0.0118(7) -0.0051(6) -0.0005(6)
N40 0.020(3) 0.018(2) 0.017(3) -0.009(2) -0.003(2) 0.000(2)
N41 0.017(3) 0.018(3) 0.020(3) -0.010(2) -0.006(2) 0.001(2)
O40 0.022(2) 0.019(2) 0.016(2) -0.0090(18) -0.0046(17) 0.0046(16)
O41 0.026(2) 0.020(2) 0.025(2) -0.0102(19) 0.0031(18) 0.0003(18)
C400 0.027(4) 0.022(3) 0.029(4) -0.011(3) 0.004(3) 0.002(3)
C401 0.028(4) 0.027(3) 0.022(4) -0.014(3) -0.002(3) 0.002(3)
C402 0.018(3) 0.017(3) 0.033(4) -0.012(3) 0.001(3) 0.000(2)
C403 0.017(3) 0.018(3) 0.027(4) -0.011(3) -0.005(3) 0.002(2)
C404 0.022(3) 0.015(3) 0.023(3) -0.009(3) -0.003(3) 0.001(2)
C405 0.028(4) 0.030(4) 0.045(4) -0.013(3) 0.005(3) 0.000(3)
C406 0.020(3) 0.013(3) 0.023(3) -0.010(3) -0.005(3) 0.002(2)
C407 0.016(3) 0.020(3) 0.030(4) -0.016(3) -0.009(3) 0.004(2)
C408 0.021(3) 0.017(3) 0.023(3) -0.013(3) -0.003(3) 0.003(2)
C409 0.028(4) 0.019(3) 0.016(3) -0.008(3) 0.001(3) -0.003(3)
C410 0.016(3) 0.021(3) 0.026(4) -0.012(3) 0.000(3) -0.001(2)
C411 0.022(3) 0.027(3) 0.022(3) -0.014(3) -0.003(3) 0.005(3)
C412 0.020(3) 0.021(3) 0.017(3) -0.010(3) -0.004(3) 0.008(3)
C413 0.017(3) 0.016(3) 0.018(3) -0.009(2) 0.001(2) 0.001(2)
C414 0.019(3) 0.017(3) 0.021(3) -0.012(3) -0.002(3) 0.004(3)
C415 0.018(3) 0.021(3) 0.025(3) -0.014(3) -0.001(3) -0.003(2)
C416 0.020(3) 0.016(3) 0.023(3) -0.010(3) -0.002(3) 0.000(2)
C417 0.025(3) 0.021(3) 0.016(3) -0.007(3) 0.004(3) 0.002(3)
C418 0.026(3) 0.022(3) 0.020(3) -0.001(3) -0.002(3) -0.005(3)
C419 0.067(5) 0.033(4) 0.023(4) -0.004(3) -0.007(3) -0.007(3)
C420 0.048(4) 0.033(4) 0.035(4) 0.000(3) -0.010(3) -0.007(3)
C421 0.041(4) 0.034(4) 0.039(4) -0.003(3) -0.005(3) 0.008(3)
C422 0.013(3) 0.025(3) 0.016(3) -0.006(3) -0.005(3) -0.003(3)
C423 0.016(3) 0.020(3) 0.022(3) -0.008(3) -0.004(3) -0.001(2)
C424 0.015(3) 0.026(4) 0.028(4) -0.015(3) -0.001(3) -0.001(3)
C425 0.017(3) 0.026(4) 0.025(3) -0.012(3) -0.002(3) -0.003(3)
C426 0.022(3) 0.019(3) 0.027(4) -0.008(3) -0.010(3) 0.001(3)
C427 0.016(3) 0.025(3) 0.020(3) -0.012(3) -0.008(3) 0.000(3)
C428 0.021(3) 0.019(3) 0.027(3) -0.006(3) -0.002(3) 0.000(2)
O10S 0.049(3) 0.074(4) 0.053(3) -0.038(3) 0.001(3) 0.008(3)

loop_
_atom_type_symbol
_atom_type_description
_atom_type_scat_dispersion_real
_atom_type_scat_dispersion_imag
_atom_type_scat_source
C C 0.0033 0.0016 'International Tables Vol C Tables 4.2.6.8 and 6.1.1.4'
H H 0.0000 0.0000 'International Tables Vol C Tables 4.2.6.8 and 6.1.1.4'
N N 0.0061 0.0033 'International Tables Vol C Tables 4.2.6.8 and 6.1.1.4'
O O 0.0106 0.0060 'International Tables Vol C Tables 4.2.6.8 and 6.1.1.4'
Cl Cl 0.1484 0.1585 'International Tables Vol C Tables 4.2.6.8 and 6.1.1.4'
Pd Pd -0.9988 1.0072 'International Tables Vol C Tables 4.2.6.8 and 6.1.1.4'

loop_
_geom_angle_atom_site_label_1
_geom_angle_atom_site_label_2
_geom_angle_atom_site_label_3
_geom_angle
_geom_angle_site_symmetry_1
_geom_angle_site_symmetry_3
_geom_angle_publ_flag
N10 Pd1 N11 80.60(18) . . ?
N10 Pd1 Cl11 174.53(13) . . ?
N11 Pd1 Cl11 94.00(13) . . ?
N10 Pd1 Cl10 94.98(14) . . ?
N11 Pd1 Cl10 175.46(13) . . ?
Cl11 Pd1 Cl10 90.40(5) . . ?
N10 Pd1 Pd4 80.62(12) . . ?
N11 Pd1 Pd4 92.85(12) . . ?
Cl11 Pd1 Pd4 100.66(4) . . ?
Cl10 Pd1 Pd4 87.39(4) . . ?
C100 N10 C104 118.6(5) . . ?
C100 N10 Pd1 126.8(4) . . ?
C104 N10 Pd1 114.6(3) . . ?
C109 N11 C105 119.4(5) . . ?
C109 N11 Pd1 126.0(4) . . ?
C105 N11 Pd1 114.6(3) . . ?
C113 O10 C111 115.0(4) . . ?
N10 C100 C101 122.1(5) . . ?
C102 C101 C100 120.1(5) . . ?
C101 C102 C103 117.7(5) . . ?
C101 C102 C110 121.8(5) . . ?
C103 C102 C110 120.4(5) . . ?
C102 C103 C104 120.1(5) . . ?
N10 C104 C103 121.3(5) . . ?
N10 C104 C105 114.9(5) . . ?
C103 C104 C105 123.8(5) . . ?
N11 C105 C106 120.5(5) . . ?
N11 C105 C104 115.2(5) . . ?
C106 C105 C104 124.3(5) . . ?
C107 C106 C105 120.5(5) . . ?
C106 C107 C108 117.5(5) . . ?
C106 C107 C111 120.5(5) . 2_677 ?
C108 C107 C111 121.8(5) . 2_677 ?
C109 C108 C107 120.4(5) . . ?
N11 C109 C108 121.6(5) . . ?
O10 C111 C107 108.3(4) . 2_677 ?
C114 C112 C423 113.8(4) . 2_677 ?
C114 C113 C118 121.7(5) . . ?
C114 C113 O10 118.6(5) . . ?
C118 C113 O10 119.5(5) . . ?
C113 C114 C115 117.8(5) . . ?
C113 C114 C112 121.6(5) . . ?
C115 C114 C112 120.6(5) . . ?
C116 C115 C114 122.4(5) . . ?
C115 C116 C117 117.2(5) . . ?
C115 C116 C119 123.9(5) . . ?
C117 C116 C119 118.9(5) . . ?
C118 C117 C116 123.1(5) . . ?
C117 C118 C113 117.6(5) . . ?
C117 C118 C433 119.0(5) . . ?
C113 C118 C433 123.3(5) . . ?
C122 C119 C121 108.6(5) . . ?
C122 C119 C120 108.9(6) . . ?
C121 C119 C120 108.4(5) . . ?
C122 C119 C116 108.9(5) . . ?
C121 C119 C116 112.3(5) . . ?
C120 C119 C116 109.7(5) . . ?
O11 C123 C128 115.4(5) . . ?
O11 C123 C124 123.0(5) . . ?
C128 C123 C124 121.5(5) . . ?
C123 C124 C125 117.0(5) . . ?
C123 C124 C434 122.3(4) . 2_677 ?
C125 C124 C434 120.6(4) . 2_677 ?
C126 C125 C124 123.3(5) . . ?
C125 C126 C127 117.0(5) . . ?
C125 C126 C129 123.5(5) . . ?
C127 C126 C129 119.4(5) . . ?
C128 C127 C126 122.7(5) . . ?
C127 C128 C123 118.5(5) . . ?
C127 C128 C433 120.9(4) . . ?
C123 C128 C433 120.5(4) . . ?
C132 C129 C130 108.2(5) . . ?
C132 C129 C131 108.6(5) . . ?
C130 C129 C131 109.2(5) . . ?
C132 C129 C126 110.7(5) . . ?
C130 C129 C126 112.4(5) . . ?
C131 C129 C126 107.7(5) . . ?
N21 Pd2 N20 80.8(2) . . ?
N21 Pd2 Cl20 175.35(15) . . ?
N20 Pd2 Cl20 94.84(15) . . ?
N21 Pd2 Cl21 94.47(15) . . ?
N20 Pd2 Cl21 174.79(14) . . ?
Cl20 Pd2 Cl21 89.81(7) . . ?
N21 Pd2 Pd3 90.12(12) . . ?
N20 Pd2 Pd3 85.12(13) . . ?
Cl20 Pd2 Pd3 91.16(4) . . ?
Cl21 Pd2 Pd3 97.17(4) . . ?
C200 N20 C204 118.1(6) . . ?
C200 N20 Pd2 127.4(4) . . ?
C204 N20 Pd2 114.3(4) . . ?
C210 N21 C206 119.1(5) . . ?
C210 N21 Pd2 126.8(4) . . ?
C206 N21 Pd2 114.2(4) . . ?
C212 O20 C211 114.5(4) . . ?
N20 C200 C201 122.6(6) . . ?
C202 C201 C200 120.3(6) . . ?
C203 C202 C201 116.1(6) . . ?
C203 C202 C205 122.5(7) . . ?
C201 C202 C205 121.4(6) . . ?
C204 C203 C202 121.6(6) . . ?
N20 C204 C203 121.2(6) . . ?
N20 C204 C206 114.6(5) . . ?
C203 C204 C206 124.2(6) . . ?
N21 C206 C207 120.8(5) . . ?
N21 C206 C204 115.8(5) . . ?
C207 C206 C204 123.4(6) . . ?
C209 C207 C206 120.2(6) . . ?
C209 C208 C210 119.7(5) . . ?
C208 C209 C207 118.1(5) . . ?
C208 C209 C211 121.8(5) . 2_767 ?
C207 C209 C211 120.0(5) . 2_767 ?
N21 C210 C208 122.2(6) . . ?
O20 C211 C209 109.5(4) . 2_767 ?
C218 C212 O20 118.8(5) 2_767 . ?
C218 C212 C217 121.9(5) 2_767 . ?
O20 C212 C217 119.2(5) . . ?
C218 C213 C322 112.6(5) . . ?
C217 C214 C215 123.2(6) . 2_767 ?
C216 C215 C214 117.3(5) . 2_767 ?
C216 C215 C219 122.1(5) . . ?
C214 C215 C219 120.6(5) 2_767 . ?
C215 C216 C218 122.4(6) . . ?
C214 C217 C212 117.0(5) . . ?
C214 C217 C227 120.5(5) . . ?
C212 C217 C227 122.5(5) . . ?
C216 C218 C212 118.0(5) . 2_767 ?
C216 C218 C213 119.9(5) . . ?
C212 C218 C213 122.1(5) 2_767 . ?
C221 C219 C220 108.2(6) . . ?
C221 C219 C222 108.9(6) . . ?
C220 C219 C222 108.6(5) . . ?
C221 C219 C215 108.9(5) . . ?
C220 C219 C215 110.9(5) . . ?
C222 C219 C215 111.2(5) . . ?
O21 C223 C310 123.7(5) . . ?
O21 C223 C224 115.2(5) . . ?
C310 C223 C224 121.1(5) . . ?
C226 C224 C223 117.9(5) . . ?
C226 C224 C227 121.2(5) . . ?
C223 C224 C227 120.9(5) . . ?
C310 C225 C228 122.3(5) . . ?
C228 C226 C224 123.1(5) . . ?
C224 C227 C217 110.8(4) . . ?
C226 C228 C225 117.1(5) . . ?
C226 C228 C229 120.3(5) . . ?
C225 C228 C229 122.7(5) . . ?
C232 C229 C231 109.4(6) . . ?
C232 C229 C230 108.1(6) . . ?
C231 C229 C230 108.2(5) . . ?
C232 C229 C228 112.4(5) . . ?
C231 C229 C228 109.8(5) . . ?
C230 C229 C228 108.8(5) . . ?
N31 Pd3 N30 80.42(18) . . ?
N31 Pd3 Cl31 174.64(14) . . ?
N30 Pd3 Cl31 94.70(14) . . ?
N31 Pd3 Cl30 95.61(14) . . ?
N30 Pd3 Cl30 173.48(13) . . ?
Cl31 Pd3 Cl30 89.05(6) . . ?
N31 Pd3 Pd2 85.80(12) . . ?
N30 Pd3 Pd2 87.83(12) . . ?
Cl31 Pd3 Pd2 96.28(4) . . ?
Cl30 Pd3 Pd2 97.07(4) . . ?
C306 N30 C305 118.9(5) . . ?
C306 N30 Pd3 126.8(4) . . ?
C305 N30 Pd3 114.2(3) . . ?
C300 N31 C304 118.3(5) . . ?
C300 N31 Pd3 127.0(4) . . ?
C304 N31 Pd3 114.5(4) . . ?
C316 O31 C325 114.3(4) . . ?
N31 C300 C301 122.6(6) . . ?
C300 C301 C302 120.9(6) . . ?
C301 C302 C303 116.3(6) . . ?
C301 C302 C332 123.4(6) . . ?
C303 C302 C332 120.2(5) . . ?
C304 C303 C302 120.8(5) . . ?
N31 C304 C303 120.7(5) . . ?
N31 C304 C305 114.8(5) . . ?
C303 C304 C305 124.5(5) . . ?
N30 C305 C309 120.4(5) . . ?
N30 C305 C304 115.3(5) . . ?
C309 C305 C304 124.3(5) . . ?
N30 C306 C307 123.0(5) . . ?
C308 C307 C306 119.3(5) . . ?
C307 C308 C309 118.2(5) . . ?
C307 C308 C325 121.0(5) . . ?
C309 C308 C325 120.7(5) . . ?
C308 C309 C305 120.0(5) . . ?
C223 C310 C225 118.4(5) . . ?
C223 C310 C311 121.3(5) . . ?
C225 C310 C311 120.3(5) . . ?
C310 C311 C312 113.9(4) . 2_767 ?
C313 C312 C316 117.1(5) . . ?
C313 C312 C311 120.8(5) . 2_767 ?
C316 C312 C311 122.1(5) . 2_767 ?
C312 C313 C330 123.4(5) . . ?
C330 C314 C315 123.6(5) . . ?
C314 C315 C316 117.2(5) . . ?
C314 C315 C327 120.1(5) . . ?
C316 C315 C327 122.5(5) . . ?
C315 C316 C312 122.0(5) . . ?
C315 C316 O31 119.1(5) . . ?
C312 C316 O31 118.8(5) . . ?
C320 C317 C319 112.3(7) . . ?
C320 C317 C318 109.0(7) . . ?
C319 C317 C318 103.2(7) . . ?
C320 C317 C330 108.4(6) . . ?
C319 C317 C330 113.0(6) . . ?
C318 C317 C330 110.8(6) . . ?
C322 C321 C323 123.7(5) 1_455 . ?
C321 C322 C329 117.6(5) 1_655 . ?
C321 C322 C213 120.7(5) 1_655 . ?
C329 C322 C213 121.7(5) . . ?
C331 C323 C321 116.2(5) 1_455 . ?
C331 C323 C326 123.0(5) 1_455 . ?
C321 C323 C326 120.8(5) . . ?
O31 C325 C308 108.4(4) . . ?
C334 C326 C333 110.2(5) . . ?
C334 C326 C335 107.7(5) . . ?
C333 C326 C335 108.5(5) . . ?
C334 C326 C323 109.0(5) . . ?
C333 C326 C323 109.3(5) . . ?
C335 C326 C323 112.2(5) . . ?
C328 C327 C315 110.6(4) . . ?
C331 C328 C329 118.0(5) . . ?
C331 C328 C327 121.0(5) . . ?
C329 C328 C327 121.0(5) . . ?
O30 C329 C322 122.7(5) . . ?
O30 C329 C328 116.5(5) . . ?
C322 C329 C328 120.9(5) . . ?
C314 C330 C313 116.2(5) . . ?
C314 C330 C317 121.5(5) . . ?
C313 C330 C317 122.2(5) . . ?
C323 C331 C328 123.6(5) 1_655 . ?
N40 Pd4 N41 80.73(18) . . ?
N40 Pd4 Cl41 174.87(13) . . ?
N41 Pd4 Cl41 94.17(13) . . ?
N40 Pd4 Cl40 94.72(13) . . ?
N41 Pd4 Cl40 171.73(13) . . ?
Cl41 Pd4 Cl40 90.27(5) . . ?
N40 Pd4 Pd1 79.28(12) . . ?
N41 Pd4 Pd1 82.96(12) . . ?
Cl41 Pd4 Pd1 100.76(4) . . ?
Cl40 Pd4 Pd1 103.08(4) . . ?
C401 N40 C404 119.3(5) . . ?
C401 N40 Pd4 126.7(4) . . ?
C404 N40 Pd4 113.9(4) . . ?
C410 N41 C406 119.6(5) . . ?
C410 N41 Pd4 126.6(4) . . ?
C406 N41 Pd4 113.3(3) . . ?
C412 O40 C411 113.3(4) . . ?
C401 C400 C402 120.0(6) . . ?
N40 C401 C400 122.3(5) . . ?
C400 C402 C403 117.0(5) . . ?
C400 C402 C405 122.1(5) . . ?
C403 C402 C405 120.9(5) . . ?
C402 C403 C404 120.8(5) . . ?
N40 C404 C403 120.5(5) . . ?
N40 C404 C406 115.0(5) . . ?
C403 C404 C406 124.5(5) . . ?
N41 C406 C407 120.0(5) . . ?
N41 C406 C404 115.6(5) . . ?
C407 C406 C404 124.4(5) . . ?
C408 C407 C406 120.3(5) . . ?
C407 C408 C409 118.1(5) . . ?
C407 C408 C411 120.1(5) . . ?
C409 C408 C411 121.7(5) . . ?
C410 C409 C408 119.4(5) . . ?
N41 C410 C409 122.2(5) . . ?
O40 C411 C408 108.7(4) . . ?
C414 C412 O40 118.8(5) . . ?
C414 C412 C413 121.9(5) . . ?
O40 C412 C413 119.3(5) . . ?
C432 C413 C412 117.5(5) . . ?
C432 C413 C434 120.9(4) . . ?
C412 C413 C434 121.6(4) . . ?
C415 C414 C412 117.5(5) . . ?
C415 C414 C416 119.2(5) . . ?
C412 C414 C416 123.2(5) . . ?
C414 C415 C417 123.0(5) . . ?
C414 C416 C427 110.3(4) . . ?
C432 C417 C415 116.6(5) . . ?
C432 C417 C418 120.9(5) . . ?
C415 C417 C418 122.4(5) . . ?
C419 C418 C421 110.4(5) . . ?
C419 C418 C420 109.0(5) . . ?
C421 C418 C420 106.8(5) . . ?
C419 C418 C417 110.2(5) . . ?
C421 C418 C417 108.3(5) . . ?
C420 C418 C417 112.0(5) . . ?
O41 C422 C423 123.1(5) . . ?
O41 C422 C427 116.3(5) . . ?
C423 C422 C427 120.6(5) . . ?
C424 C423 C422 118.4(5) 2_677 . ?
C424 C423 C112 119.6(5) 2_677 2_677 ?
C422 C423 C112 121.9(5) . 2_677 ?
C423 C424 C425 123.6(5) 2_677 . ?
C424 C425 C426 115.6(5) . 2_677 ?
C424 C425 C428 121.8(5) . . ?
C426 C425 C428 122.6(5) 2_677 . ?
C427 C426 C425 123.7(5) . 2_677 ?
C426 C427 C422 118.1(5) . . ?
C426 C427 C416 120.6(5) . . ?
C422 C427 C416 121.1(5) . . ?
C430 C428 C429 108.7(7) . . ?
C430 C428 C431 107.6(8) . . ?
C429 C428 C431 104.8(8) . . ?
C430 C428 C425 113.8(6) . . ?
C429 C428 C425 111.6(6) . . ?
C431 C428 C425 109.8(7) . . ?
C413 C432 C417 123.1(4) . . ?
C128 C433 C118 109.1(3) . . ?
C124 C434 C413 115.0(3) 2_677 . ?
O5S C5A C5B 121.8(6) 2_776 . ?
O5S C5A C5C 120.4(6) 2_776 . ?
C5B C5A C5C 117.8(6) . . ?
O6S C6A C6C 122.5(8) . . ?
O6S C6A C6B 119.3(8) . . ?
C6C C6A C6B 118.2(7) . . ?
O7S C7A C7B 122.9(7) . . ?
O7S C7A C7C 119.3(7) . . ?
C7B C7A C7C 117.8(7) . . ?
O8S C8A C8B 122.6(7) . . ?
O8S C8A C8C 119.0(7) . . ?
C8B C8A C8C 118.3(6) . . ?
O9S C9A C9C 120.5(6) . . ?
O9S C9A C9B 121.0(6) . . ?
C9C C9A C9B 118.5(6) . . ?
O10S C10A C10C 121.4(6) . . ?
O10S C10A C10B 122.3(6) . . ?
C10C C10A C10B 116.3(6) . . ?
O11S C11A C11C 122.4(7) . . ?
O11S C11A C11B 119.9(6) . . ?
C11C C11A C11B 117.7(7) . . ?
O12S C12A C12B 120.2(7) . . ?
O12S C12A C12C 118.4(7) . . ?
C12B C12A C12C 121.4(7) . . ?
O13S C13A C13B 120.5(7) . . ?
O13S C13A C13C 120.3(8) . . ?
C13B C13A C13C 119.2(7) . . ?
O14S C14A C14B 118.4(8) . . ?
O14S C14A C14C 126.1(8) . . ?
C14B C14A C14C 113.8(7) . . ?

loop_
_geom_bond_atom_site_label_1
_geom_bond_atom_site_label_2
_geom_bond_distance
_geom_bond_site_symmetry_2
_geom_bond_publ_flag
Pd1 N10 2.025(4) . ?
Pd1 N11 2.026(4) . ?
Pd1 Cl11 2.2822(15) . ?
Pd1 Cl10 2.2893(16) . ?
Pd1 Pd4 3.2579(8) . ?
N10 C100 1.341(7) . ?
N10 C104 1.362(7) . ?
N11 C109 1.346(7) . ?
N11 C105 1.354(7) . ?
O10 C113 1.405(6) . ?
O10 C111 1.446(6) . ?
O11 C123 1.376(6) . ?
C100 C101 1.387(8) . ?
C101 C102 1.385(8) . ?
C102 C103 1.387(8) . ?
C102 C110 1.498(8) . ?
C103 C104 1.391(8) . ?
C104 C105 1.470(8) . ?
C105 C106 1.386(8) . ?
C106 C107 1.380(8) . ?
C107 C108 1.389(8) . ?
C107 C111 1.491(8) 2_677 ?
C108 C109 1.367(8) . ?
C111 C107 1.491(8) 2_677 ?
C112 C114 1.524(8) . ?
C112 C423 1.527(7) 2_677 ?
C113 C114 1.393(8) . ?
C113 C118 1.398(8) . ?
C114 C115 1.399(8) . ?
C115 C116 1.388(8) . ?
C116 C117 1.393(8) . ?
C116 C119 1.539(8) . ?
C117 C118 1.385(8) . ?
C118 C433 1.526(6) . ?
C119 C122 1.524(9) . ?
C119 C121 1.525(9) . ?
C119 C120 1.531(9) . ?
C123 C128 1.393(7) . ?
C123 C124 1.397(7) . ?
C124 C125 1.399(8) . ?
C124 C434 1.523(6) 2_677 ?
C125 C126 1.383(8) . ?
C126 C127 1.386(8) . ?
C126 C129 1.544(8) . ?
C127 C128 1.379(8) . ?
C128 C433 1.523(6) . ?
C129 C132 1.529(8) . ?
C129 C130 1.529(8) . ?
C129 C131 1.539(9) . ?
Pd2 N21 2.026(5) . ?
Pd2 N20 2.026(5) . ?
Pd2 Cl20 2.2861(17) . ?
Pd2 Cl21 2.2933(18) . ?
Pd2 Pd3 3.1855(9) . ?
N20 C200 1.320(8) . ?
N20 C204 1.362(8) . ?
N21 C210 1.347(7) . ?
N21 C206 1.353(7) . ?
O20 C212 1.400(6) . ?
O20 C211 1.433(6) . ?
O21 C223 1.364(7) . ?
C200 C201 1.395(9) . ?
C201 C202 1.383(10) . ?
C202 C203 1.383(9) . ?
C202 C205 1.486(9) . ?
C203 C204 1.376(8) . ?
C204 C206 1.469(8) . ?
C206 C207 1.397(8) . ?
C207 C209 1.387(8) . ?
C208 C209 1.382(8) . ?
C208 C210 1.385(8) . ?
C209 C211 1.498(8) 2_767 ?
C211 C209 1.499(8) 2_767 ?
C212 C218 1.395(8) 2_767 ?
C212 C217 1.406(8) . ?
C213 C218 1.517(8) . ?
C213 C322 1.519(8) . ?
C214 C217 1.386(8) . ?
C214 C215 1.397(9) 2_767 ?
C215 C216 1.389(8) . ?
C215 C214 1.397(9) 2_767 ?
C215 C219 1.545(8) . ?
C216 C218 1.390(8) . ?
C217 C227 1.519(8) . ?
C218 C212 1.396(8) 2_767 ?
C219 C221 1.525(10) . ?
C219 C220 1.529(9) . ?
C219 C222 1.532(10) . ?
C223 C310 1.392(8) . ?
C223 C224 1.408(8) . ?
C224 C226 1.390(8) . ?
C224 C227 1.516(8) . ?
C225 C310 1.398(8) . ?
C225 C228 1.399(8) . ?
C226 C228 1.389(8) . ?
C228 C229 1.540(8) . ?
C229 C232 1.510(9) . ?
C229 C231 1.533(9) . ?
C229 C230 1.538(9) . ?
Pd3 N31 2.023(5) . ?
Pd3 N30 2.033(4) . ?
Pd3 Cl31 2.2913(16) . ?
Pd3 Cl30 2.2937(16) . ?
N30 C306 1.327(7) . ?
N30 C305 1.363(7) . ?
N31 C300 1.331(7) . ?
N31 C304 1.365(7) . ?
O30 C329 1.371(7) . ?
O31 C316 1.398(6) . ?
O31 C325 1.446(6) . ?
C300 C301 1.374(8) . ?
C301 C302 1.382(8) . ?
C302 C303 1.396(8) . ?
C302 C332 1.489(8) . ?
C303 C304 1.389(8) . ?
C304 C305 1.462(8) . ?
C305 C309 1.398(8) . ?
C306 C307 1.382(8) . ?
C307 C308 1.379(8) . ?
C308 C309 1.388(8) . ?
C308 C325 1.503(8) . ?
C310 C311 1.523(8) . ?
C311 C312 1.523(8) 2_767 ?
C312 C313 1.393(8) . ?
C312 C316 1.398(8) . ?
C312 C311 1.523(8) 2_767 ?
C313 C330 1.394(8) . ?
C314 C330 1.388(8) . ?
C314 C315 1.388(8) . ?
C315 C316 1.395(8) . ?
C315 C327 1.526(8) . ?
C317 C320 1.470(12) . ?
C317 C319 1.502(11) . ?
C317 C318 1.516(11) . ?
C317 C330 1.533(8) . ?
C321 C322 1.391(8) 1_455 ?
C321 C323 1.393(8) . ?
C322 C321 1.391(8) 1_655 ?
C322 C329 1.404(8) . ?
C323 C331 1.382(8) 1_455 ?
C323 C326 1.539(8) . ?
C326 C334 1.526(9) . ?
C326 C333 1.527(8) . ?
C326 C335 1.532(8) . ?
C327 C328 1.511(8) . ?
C328 C331 1.391(8) . ?
C328 C329 1.405(8) . ?
C331 C323 1.382(8) 1_655 ?
Pd4 N40 2.020(4) . ?
Pd4 N41 2.030(4) . ?
Pd4 Cl41 2.2889(16) . ?
Pd4 Cl40 2.2928(16) . ?
N40 C401 1.328(7) . ?
N40 C404 1.361(7) . ?
N41 C410 1.340(7) . ?
N41 C406 1.349(7) . ?
O40 C412 1.400(6) . ?
O40 C411 1.447(6) . ?
O41 C422 1.371(7) . ?
C400 C401 1.390(8) . ?
C400 C402 1.390(8) . ?
C402 C403 1.392(8) . ?
C402 C405 1.485(8) . ?
C403 C404 1.393(8) . ?
C404 C406 1.460(8) . ?
C406 C407 1.404(8) . ?
C407 C408 1.377(8) . ?
C408 C409 1.388(8) . ?
C408 C411 1.497(8) . ?
C409 C410 1.376(8) . ?
C412 C414 1.394(8) . ?
C412 C413 1.401(8) . ?
C413 C432 1.387(6) . ?
C413 C434 1.540(6) . ?
C414 C415 1.388(8) . ?
C414 C416 1.514(8) . ?
C415 C417 1.399(8) . ?
C416 C427 1.524(8) . ?
C417 C432 1.391(6) . ?
C417 C418 1.536(8) . ?
C418 C419 1.525(9) . ?
C418 C421 1.525(9) . ?
C418 C420 1.526(9) . ?
C422 C423 1.399(8) . ?
C422 C427 1.403(8) . ?
C423 C424 1.385(8) 2_677 ?
C423 C112 1.527(7) 2_677 ?
C424 C423 1.385(8) 2_677 ?
C424 C425 1.395(8) . ?
C425 C426 1.399(8) 2_677 ?
C425 C428 1.527(8) . ?
C426 C427 1.385(8) . ?
C426 C425 1.399(8) 2_677 ?
C428 C430 1.477(12) . ?
C428 C429 1.478(11) . ?
C428 C431 1.510(13) . ?
C434 C124 1.523(6) 2_677 ?
O5S C5A 1.218(7) 2_776 ?
C5A O5S 1.218(7) 2_776 ?
C5A C5B 1.477(9) . ?
C5A C5C 1.483(9) . ?
O6S C6A 1.229(9) . ?
C6B C6A 1.475(10) . ?
C6A C6C 1.457(11) . ?
O7S C7A 1.273(9) . ?
C7A C7B 1.468(10) . ?
C7A C7C 1.483(11) . ?
O8S C8A 1.223(8) . ?
C8B C8A 1.465(9) . ?
C8A C8C 1.485(10) . ?
O9S C9A 1.232(7) . ?
C9C C9A 1.471(9) . ?
C9B C9A 1.484(9) . ?
O10S C10A 1.224(8) . ?
C10B C10A 1.497(9) . ?
C10A C10C 1.490(9) . ?
O11S C11A 1.221(8) . ?
C11A C11C 1.462(11) . ?
C11A C11B 1.466(10) . ?
O12S C12A 1.236(9) . ?
C12A C12B 1.456(11) . ?
C12A C12C 1.466(11) . ?
O13S C13A 1.231(9) . ?
C13B C13A 1.467(11) . ?
C13A C13C 1.469(11) . ?
O14S C14A 1.233(9) . ?
C14B C14A 1.460(10) . ?
C14A C14C 1.525(12) . ?
